data_7717193
loop_
_publ_author_name
'Chleb&#xed;k, Richard'
'Fekete, Csilla'
'Jambor, Roman'
'R&#x16f;&#x17e;i&#x10d;ka, Ale&#x161;'
'Benk&#x151;, Zolt&#xe1;n'
'Dost&#xe1;l, Libor'

_publ_section_title
;
 Antimony centre in three different roles: does donor strength or acceptor
 ability determine the bonding pattern?
;
_journal_issue 43
_journal_name_full 'Dalton transactions (Cambridge, England : 2003)'
_journal_page_first 17721
_journal_page_last 17726
_journal_paper_doi 10.1039/d4dt02787f
_journal_volume 53
_journal_year 2024
_chemical_formula_moiety 'C22 H32 Cl3 N6 Pt Sb'
_chemical_formula_sum 'C22 H32 Cl3 N6 Pt Sb'
_chemical_formula_weight 803.72
_space_group_crystal_system orthorhombic
_space_group_IT_number 19
_space_group_name_Hall 'P 2ac 2ab'
_space_group_name_H-M_alt 'P 21 21 21'
_atom_sites_solution_hydrogens geom
_audit_creation_method 'APEX3 v2016.5-0'
_audit_update_record
;
2023-12-12 deposited with the CCDC.	2024-10-08 downloaded from the CCDC.
;
_cell_angle_alpha 90
_cell_angle_beta 90
_cell_angle_gamma 90
_cell_formula_units_Z 4
_cell_length_a 9.5753(3)
_cell_length_b 15.6143(5)
_cell_length_c 17.9126(5)
_cell_measurement_reflns_used 25848
_cell_measurement_temperature 150(2)
_cell_measurement_theta_max 26
_cell_measurement_theta_min 1
_cell_volume 2678.14(14)
_computing_cell_refinement 'APEX4 v2022.10-0 (Bruker AXS)'
_computing_data_collection 'Bruker Instrument Service vV6.2.3'
_computing_data_reduction 'SAINT V8.37A (Bruker AXS Inc., 2015)'
_computing_molecular_graphics 'Platon (Spek, 2009)'
_computing_publication_material 'Platon (Spek, 2009)'
_computing_structure_refinement 'SHELXL-2016/6 (Sheldrick, 2016)'
_computing_structure_solution 'XT, VERSION 2014/5'
_diffrn_ambient_temperature 150(2)
_diffrn_detector_area_resol_mean 10.4167
_diffrn_measured_fraction_theta_full 0.999
_diffrn_measured_fraction_theta_max 0.998
_diffrn_measurement_device_type 'Bruker D8 - Venture'
_diffrn_measurement_method '\f and \w scans to fill the Ewald sphere'
_diffrn_radiation_type MoK\a
_diffrn_radiation_wavelength 0.71073
_diffrn_reflns_av_R_equivalents 0.0656
_diffrn_reflns_av_unetI/netI 0.0631
_diffrn_reflns_Laue_measured_fraction_full 0.999
_diffrn_reflns_Laue_measured_fraction_max 0.998
_diffrn_reflns_limit_h_max 11
_diffrn_reflns_limit_h_min -11
_diffrn_reflns_limit_k_max 19
_diffrn_reflns_limit_k_min -19
_diffrn_reflns_limit_l_max 22
_diffrn_reflns_limit_l_min -22
_diffrn_reflns_number 23039
_diffrn_reflns_point_group_measured_fraction_full 0.994
_diffrn_reflns_point_group_measured_fraction_max 0.994
_diffrn_reflns_theta_full 25.242
_diffrn_reflns_theta_max 25.991
_diffrn_reflns_theta_min 2.274
_diffrn_source 'sealed X-ray tube'
_exptl_absorpt_coefficient_mu 6.549
_exptl_absorpt_correction_T_max 0.7456
_exptl_absorpt_correction_T_min 0.4448
_exptl_absorpt_correction_type multi-scan
_exptl_absorpt_process_details
;
SADABS-2016/2 - Bruker AXS area detector
scaling and absorption correction
;
_exptl_crystal_colour yellow
_exptl_crystal_density_diffrn 1.993
_exptl_crystal_description block
_exptl_crystal_F_000 1544
_exptl_crystal_size_max 0.125
_exptl_crystal_size_mid 0.119
_exptl_crystal_size_min 0.041
_refine_diff_density_max 0.683
_refine_diff_density_min -1.003
_refine_diff_density_rms 0.158
_refine_ls_abs_structure_details
;
 Refined as an inversion twin.
;
_refine_ls_abs_structure_Flack 0.020(6)
_refine_ls_extinction_method none
_refine_ls_goodness_of_fit_ref 0.897
_refine_ls_hydrogen_treatment constr
_refine_ls_matrix_type full
_refine_ls_number_parameters 307
_refine_ls_number_reflns 5231
_refine_ls_number_restraints 277
_refine_ls_restrained_S_all 0.878
_refine_ls_R_factor_all 0.0352
_refine_ls_R_factor_gt 0.0284
_refine_ls_shift/su_max 0.001
_refine_ls_shift/su_mean 0.000
_refine_ls_structure_factor_coef Fsqd
_refine_ls_weighting_details 'w=1/[\s^2^(Fo^2^)] where P=(Fo^2^+2Fc^2^)/3'
_refine_ls_weighting_scheme calc
_refine_ls_wR_factor_gt 0.0490
_refine_ls_wR_factor_ref 0.0505
_reflns_Friedel_coverage 0.760
_reflns_Friedel_fraction_full 0.989
_reflns_Friedel_fraction_max 0.989
_reflns_number_gt 4782
_reflns_number_total 5231
_reflns_threshold_expression 'I > 2\s(I)'
_cod_data_source_file d4dt02787f2.cif
_cod_data_source_block ld220518Pt2_4
_cod_depositor_comments 'Adding full bibliography for 7717193--7717199.cif.'
_cod_database_code 7717193
_shelx_shelxl_version_number 2019/1
_shelx_space_group_comment
;
The symmetry employed for this shelxl refinement is uniquely defined
by the following loop, which should always be used as a source of
symmetry information in preference to the above space-group names.
They are only intended as comments.
;
_shelx_estimated_absorpt_t_min 0.495
_shelx_estimated_absorpt_t_max 0.775
_exptl_absorpt_special_details
;
The ratio of minimum to maximum
apparent transmission was 0.597
;

loop_
_space_group_symop_operation_xyz
'x, y, z'
'-x+1/2, -y, z+1/2'
'-x, y+1/2, -z+1/2'
'x+1/2, -y+1/2, -z'

loop_
_atom_site_label
_atom_site_type_symbol
_atom_site_fract_x
_atom_site_fract_y
_atom_site_fract_z
_atom_site_U_iso_or_equiv
_atom_site_adp_type
_atom_site_occupancy
_atom_site_site_symmetry_order
_atom_site_calc_flag
_atom_site_refinement_flags_posn
_atom_site_refinement_flags_adp
_atom_site_refinement_flags_occupancy
_atom_site_disorder_assembly
_atom_site_disorder_group
Pt1 Pt 0.61259(3) 0.79602(2) 0.67600(2) 0.00852(7) Uani 1 1 d . . . . .
Sb1 Sb 0.85247(5) 0.83118(3) 0.76166(3) 0.01183(13) Uani 1 1 d . . . . .
Cl1 Cl 1.0477(2) 0.84934(13) 0.85426(13) 0.0236(5) Uani 1 1 d . . . . .
N1 N 0.5318(7) 0.7636(4) 0.7781(4) 0.0103(14) Uani 1 1 d . . . . .
C1 C 0.6972(8) 0.8551(5) 0.8460(4) 0.0104(17) Uani 1 1 d . U . . .
Cl2 Cl 0.4914(2) 0.92360(11) 0.68268(13) 0.0165(4) Uani 1 1 d . . . . .
N2 N 0.4513(7) 0.6524(4) 0.8545(4) 0.0148(15) Uani 1 1 d . . . . .
C2 C 0.5630(8) 0.8193(4) 0.8387(4) 0.0096(16) Uani 1 1 d . U . . .
Cl3 Cl 0.7123(2) 0.84025(13) 0.56452(11) 0.0176(4) Uani 1 1 d . . . . .
N3 N 0.3444(7) 0.6772(4) 0.7414(4) 0.0156(14) Uani 1 1 d . . . . .
C3 C 0.4581(9) 0.8400(5) 0.8898(5) 0.0208(19) Uani 1 1 d . . . . .
H3 H 0.366480 0.817658 0.883866 0.025 Uiso 1 1 calc R U . . .
N4 N 0.7105(6) 0.6802(3) 0.6637(4) 0.0083(13) Uani 1 1 d . . . . .
C4 C 0.4893(10) 0.8941(5) 0.9497(5) 0.024(2) Uani 1 1 d . . . . .
H4 H 0.419092 0.906645 0.985574 0.029 Uiso 1 1 calc R U . . .
N5 N 0.6252(8) 0.6403(4) 0.5460(3) 0.0147(14) Uani 1 1 d . . . . .
C5 C 0.6199(10) 0.9294(5) 0.9576(4) 0.0235(18) Uani 1 1 d . . . . .
H5 H 0.639184 0.966779 0.998217 0.028 Uiso 1 1 calc R U . . .
C6 C 0.7238(9) 0.9103(5) 0.9060(5) 0.0164(18) Uani 1 1 d . . . . .
H6 H 0.813862 0.935044 0.911444 0.020 Uiso 1 1 calc R U . . .
N6 N 0.8548(7) 0.6112(4) 0.5758(4) 0.0127(14) Uani 1 1 d . . . . .
C7 C 0.4429(7) 0.6982(5) 0.7912(4) 0.0094(14) Uani 1 1 d . . . . .
C8 C 0.5801(9) 0.6432(5) 0.8976(5) 0.0180(19) Uani 1 1 d . . . . .
H8A H 0.593020 0.583031 0.911394 0.027 Uiso 1 1 calc R U . . .
H8B H 0.574191 0.678249 0.942880 0.027 Uiso 1 1 calc R U . . .
H8C H 0.659552 0.662311 0.867338 0.027 Uiso 1 1 calc R U . . .
C9 C 0.3281(9) 0.6217(6) 0.8935(5) 0.024(2) Uani 1 1 d . . . . .
H9A H 0.244128 0.642314 0.867941 0.036 Uiso 1 1 calc R U . . .
H9B H 0.328937 0.643018 0.944923 0.036 Uiso 1 1 calc R U . . .
H9C H 0.328249 0.558901 0.893882 0.036 Uiso 1 1 calc R U . . .
C10 C 0.2910(9) 0.5888(5) 0.7332(5) 0.023(2) Uani 1 1 d . . . . .
H10A H 0.282094 0.574932 0.680059 0.034 Uiso 1 1 calc R U . . .
H10B H 0.199453 0.584297 0.757284 0.034 Uiso 1 1 calc R U . . .
H10C H 0.356191 0.548723 0.756812 0.034 Uiso 1 1 calc R U . . .
C11 C 0.2640(9) 0.7420(5) 0.7017(5) 0.020(2) Uani 1 1 d . . . . .
H11A H 0.308346 0.798063 0.708309 0.030 Uiso 1 1 calc R U . . .
H11B H 0.168811 0.743776 0.721687 0.030 Uiso 1 1 calc R U . . .
H11C H 0.260911 0.727752 0.648455 0.030 Uiso 1 1 calc R U . . .
C12 C 0.8583(7) 0.6932(4) 0.7768(4) 0.0105(15) Uani 1 1 d . . . . .
C13 C 0.7835(8) 0.6422(5) 0.7253(4) 0.0086(15) Uani 1 1 d . U . . .
C14 C 0.7800(8) 0.5536(5) 0.7347(5) 0.0125(17) Uani 1 1 d . . . . .
H14 H 0.725188 0.519451 0.701976 0.015 Uiso 1 1 calc R U . . .
C15 C 0.8553(9) 0.5151(5) 0.7911(4) 0.0151(17) Uani 1 1 d . . . . .
H15 H 0.855904 0.454502 0.795388 0.018 Uiso 1 1 calc R U . . .
C16 C 0.9294(8) 0.5639(5) 0.8410(4) 0.0154(18) Uani 1 1 d . . . . .
H16 H 0.980516 0.537192 0.880003 0.019 Uiso 1 1 calc R U . . .
C17 C 0.9295(7) 0.6525(5) 0.8342(4) 0.0121(16) Uani 1 1 d . . . . .
H17 H 0.979263 0.685970 0.869592 0.014 Uiso 1 1 calc R U . . .
C18 C 0.7303(8) 0.6447(5) 0.5960(4) 0.0097(16) Uani 1 1 d . . . . .
C19 C 0.4805(9) 0.6516(6) 0.5682(5) 0.024(2) Uani 1 1 d . . . . .
H19A H 0.452735 0.711251 0.560178 0.036 Uiso 1 1 calc R U . . .
H19B H 0.470253 0.637182 0.621215 0.036 Uiso 1 1 calc R U . . .
H19C H 0.420917 0.613808 0.538322 0.036 Uiso 1 1 calc R U . . .
C20 C 0.6508(11) 0.6482(5) 0.4657(5) 0.029(2) Uani 1 1 d . . . . .
H20A H 0.619958 0.595867 0.440410 0.044 Uiso 1 1 calc R U . . .
H20B H 0.750824 0.656766 0.456843 0.044 Uiso 1 1 calc R U . . .
H20C H 0.598669 0.697319 0.446037 0.044 Uiso 1 1 calc R U . . .
C21 C 0.8677(10) 0.5345(4) 0.5281(4) 0.0183(19) Uani 1 1 d . . . . .
H21A H 0.910305 0.550534 0.480381 0.027 Uiso 1 1 calc R U . . .
H21B H 0.774819 0.510227 0.519137 0.027 Uiso 1 1 calc R U . . .
H21C H 0.926444 0.491930 0.553167 0.027 Uiso 1 1 calc R U . . .
C22 C 0.9840(9) 0.6404(5) 0.6072(5) 0.022(2) Uani 1 1 d . . . . .
H22A H 1.056698 0.639521 0.568661 0.032 Uiso 1 1 calc R U . . .
H22B H 1.011205 0.602612 0.648381 0.032 Uiso 1 1 calc R U . . .
H22C H 0.972445 0.698908 0.625875 0.032 Uiso 1 1 calc R U . . .

loop_
_atom_site_aniso_label
_atom_site_aniso_U_11
_atom_site_aniso_U_22
_atom_site_aniso_U_33
_atom_site_aniso_U_23
_atom_site_aniso_U_13
_atom_site_aniso_U_12
Pt1 0.01065(14) 0.00878(12) 0.00613(13) 0.00055(12) -0.00105(14) 0.00040(12)
Sb1 0.0126(3) 0.0119(2) 0.0111(3) -0.0007(2) -0.0010(2) -0.0039(2)
Cl1 0.0180(11) 0.0277(12) 0.0251(13) -0.0063(9) -0.0092(10) -0.0065(9)
N1 0.010(3) 0.014(3) 0.007(3) 0.003(2) 0.001(3) -0.002(2)
C1 0.011(3) 0.011(3) 0.009(3) 0.002(2) -0.003(2) 0.002(2)
Cl2 0.0212(10) 0.0096(9) 0.0188(12) 0.0019(9) -0.0010(10) 0.0052(7)
N2 0.012(3) 0.020(4) 0.012(3) 0.005(3) 0.004(3) -0.001(3)
C2 0.012(3) 0.009(3) 0.008(3) 0.003(2) -0.002(2) 0.004(2)
Cl3 0.0257(12) 0.0186(10) 0.0084(10) 0.0045(8) 0.0033(9) -0.0019(9)
N3 0.012(3) 0.012(3) 0.023(4) 0.000(3) -0.003(3) 0.001(2)
C3 0.018(4) 0.025(4) 0.019(4) -0.006(4) -0.002(3) 0.007(3)
N4 0.008(3) 0.008(3) 0.009(3) 0.000(2) 0.002(2) -0.001(2)
C4 0.029(5) 0.026(5) 0.018(5) -0.010(4) -0.001(4) 0.013(4)
N5 0.023(3) 0.013(3) 0.009(3) -0.002(2) -0.002(3) 0.004(3)
C5 0.034(4) 0.025(4) 0.012(4) -0.004(3) -0.007(4) 0.011(4)
C6 0.025(4) 0.012(4) 0.012(4) -0.002(3) -0.011(3) 0.003(3)
N6 0.016(3) 0.012(3) 0.009(3) -0.001(2) 0.005(3) 0.000(3)
C7 0.007(3) 0.012(3) 0.009(3) 0.003(3) 0.005(3) 0.002(3)
C8 0.021(4) 0.021(4) 0.012(4) 0.005(3) -0.002(3) 0.005(3)
C9 0.019(4) 0.038(5) 0.015(5) 0.006(4) 0.006(4) -0.004(4)
C10 0.022(5) 0.019(4) 0.027(5) -0.002(4) -0.005(4) -0.001(3)
C11 0.017(5) 0.021(4) 0.023(5) 0.003(4) -0.006(4) 0.007(3)
C12 0.006(4) 0.015(3) 0.010(3) -0.004(3) 0.001(3) 0.002(3)
C13 0.009(3) 0.010(3) 0.007(3) -0.001(2) 0.003(2) 0.003(2)
C14 0.015(4) 0.011(3) 0.011(4) -0.001(3) -0.001(3) -0.003(3)
C15 0.014(4) 0.017(4) 0.014(4) 0.002(3) 0.001(3) 0.005(3)
C16 0.016(4) 0.018(3) 0.012(4) 0.008(3) 0.000(3) 0.005(3)
C17 0.010(4) 0.019(3) 0.008(4) -0.002(3) 0.001(3) 0.001(3)
C18 0.017(4) 0.005(3) 0.007(3) 0.001(3) 0.003(3) 0.000(3)
C19 0.015(4) 0.036(6) 0.021(5) -0.012(4) -0.010(4) 0.004(4)
C20 0.048(6) 0.029(5) 0.011(4) -0.002(3) -0.005(4) 0.003(4)
C21 0.027(5) 0.012(4) 0.017(4) -0.003(3) 0.000(4) 0.006(3)
C22 0.013(4) 0.031(5) 0.021(5) -0.001(4) 0.005(4) -0.002(3)

loop_
_atom_type_symbol
_atom_type_description
_atom_type_scat_dispersion_real
_atom_type_scat_dispersion_imag
_atom_type_scat_source
C C 0.0033 0.0016 'International Tables Vol C Tables 4.2.6.8 and 6.1.1.4'
H H 0.0000 0.0000 'International Tables Vol C Tables 4.2.6.8 and 6.1.1.4'
Cl Cl 0.1484 0.1585 'International Tables Vol C Tables 4.2.6.8 and 6.1.1.4'
N N 0.0061 0.0033 'International Tables Vol C Tables 4.2.6.8 and 6.1.1.4'
Pt Pt -1.7033 8.3905 'International Tables Vol C Tables 4.2.6.8 and 6.1.1.4'
Sb Sb -0.5866 1.5461 'International Tables Vol C Tables 4.2.6.8 and 6.1.1.4'

loop_
_geom_angle_atom_site_label_1
_geom_angle_atom_site_label_2
_geom_angle_atom_site_label_3
_geom_angle
_geom_angle_site_symmetry_1
_geom_angle_site_symmetry_3
_geom_angle_publ_flag
N4 Pt1 N1 92.9(2) . . ?
N4 Pt1 Cl2 175.76(19) . . ?
N1 Pt1 Cl2 88.69(18) . . ?
N4 Pt1 Cl3 88.97(18) . . ?
N1 Pt1 Cl3 176.06(18) . . ?
Cl2 Pt1 Cl3 89.70(8) . . ?
N4 Pt1 Sb1 81.78(17) . . ?
N1 Pt1 Sb1 82.52(18) . . ?
Cl2 Pt1 Sb1 102.33(5) . . ?
Cl3 Pt1 Sb1 94.31(5) . . ?
C1 Sb1 C12 95.9(3) . . ?
C1 Sb1 Cl1 91.8(2) . . ?
C12 Sb1 Cl1 90.6(2) . . ?
C1 Sb1 Pt1 81.5(2) . . ?
C12 Sb1 Pt1 84.01(19) . . ?
Cl1 Sb1 Pt1 170.90(6) . . ?
C7 N1 C2 117.4(6) . . ?
C7 N1 Pt1 125.5(5) . . ?
C2 N1 Pt1 116.8(5) . . ?
C2 C1 C6 118.8(7) . . ?
C2 C1 Sb1 119.8(5) . . ?
C6 C1 Sb1 121.3(6) . . ?
C7 N2 C9 122.2(7) . . ?
C7 N2 C8 123.2(6) . . ?
C9 N2 C8 113.5(6) . . ?
C1 C2 C3 120.3(7) . . ?
C1 C2 N1 120.3(7) . . ?
C3 C2 N1 119.4(7) . . ?
C7 N3 C11 121.8(6) . . ?
C7 N3 C10 122.6(7) . . ?
C11 N3 C10 114.7(6) . . ?
C4 C3 C2 119.3(8) . . ?
C4 C3 H3 120.4 . . ?
C2 C3 H3 120.4 . . ?
C18 N4 C13 117.0(6) . . ?
C18 N4 Pt1 121.6(5) . . ?
C13 N4 Pt1 120.4(5) . . ?
C5 C4 C3 121.1(9) . . ?
C5 C4 H4 119.5 . . ?
C3 C4 H4 119.5 . . ?
C18 N5 C19 121.6(7) . . ?
C18 N5 C20 121.6(8) . . ?
C19 N5 C20 114.7(7) . . ?
C4 C5 C6 119.8(8) . . ?
C4 C5 H5 120.1 . . ?
C6 C5 H5 120.1 . . ?
C5 C6 C1 120.8(8) . . ?
C5 C6 H6 119.6 . . ?
C1 C6 H6 119.6 . . ?
C18 N6 C22 122.3(6) . . ?
C18 N6 C21 122.9(7) . . ?
C22 N6 C21 114.4(7) . . ?
N3 C7 N2 118.3(7) . . ?
N3 C7 N1 120.8(7) . . ?
N2 C7 N1 120.8(7) . . ?
N2 C8 H8A 109.5 . . ?
N2 C8 H8B 109.5 . . ?
H8A C8 H8B 109.5 . . ?
N2 C8 H8C 109.5 . . ?
H8A C8 H8C 109.5 . . ?
H8B C8 H8C 109.5 . . ?
N2 C9 H9A 109.5 . . ?
N2 C9 H9B 109.5 . . ?
H9A C9 H9B 109.5 . . ?
N2 C9 H9C 109.5 . . ?
H9A C9 H9C 109.5 . . ?
H9B C9 H9C 109.5 . . ?
N3 C10 H10A 109.5 . . ?
N3 C10 H10B 109.5 . . ?
H10A C10 H10B 109.5 . . ?
N3 C10 H10C 109.5 . . ?
H10A C10 H10C 109.5 . . ?
H10B C10 H10C 109.5 . . ?
N3 C11 H11A 109.5 . . ?
N3 C11 H11B 109.5 . . ?
H11A C11 H11B 109.5 . . ?
N3 C11 H11C 109.5 . . ?
H11A C11 H11C 109.5 . . ?
H11B C11 H11C 109.5 . . ?
C17 C12 C13 118.3(7) . . ?
C17 C12 Sb1 124.0(5) . . ?
C13 C12 Sb1 117.7(5) . . ?
C14 C13 C12 119.5(7) . . ?
C14 C13 N4 119.4(7) . . ?
C12 C13 N4 121.1(6) . . ?
C13 C14 C15 120.5(7) . . ?
C13 C14 H14 119.8 . . ?
C15 C14 H14 119.8 . . ?
C16 C15 C14 120.4(7) . . ?
C16 C15 H15 119.8 . . ?
C14 C15 H15 119.8 . . ?
C15 C16 C17 119.7(7) . . ?
C15 C16 H16 120.1 . . ?
C17 C16 H16 120.1 . . ?
C12 C17 C16 121.4(7) . . ?
C12 C17 H17 119.3 . . ?
C16 C17 H17 119.3 . . ?
N5 C18 N6 117.5(7) . . ?
N5 C18 N4 120.9(7) . . ?
N6 C18 N4 121.6(7) . . ?
N5 C19 H19A 109.5 . . ?
N5 C19 H19B 109.5 . . ?
H19A C19 H19B 109.5 . . ?
N5 C19 H19C 109.5 . . ?
H19A C19 H19C 109.5 . . ?
H19B C19 H19C 109.5 . . ?
N5 C20 H20A 109.5 . . ?
N5 C20 H20B 109.5 . . ?
H20A C20 H20B 109.5 . . ?
N5 C20 H20C 109.5 . . ?
H20A C20 H20C 109.5 . . ?
H20B C20 H20C 109.5 . . ?
N6 C21 H21A 109.5 . . ?
N6 C21 H21B 109.5 . . ?
H21A C21 H21B 109.5 . . ?
N6 C21 H21C 109.5 . . ?
H21A C21 H21C 109.5 . . ?
H21B C21 H21C 109.5 . . ?
N6 C22 H22A 109.5 . . ?
N6 C22 H22B 109.5 . . ?
H22A C22 H22B 109.5 . . ?
N6 C22 H22C 109.5 . . ?
H22A C22 H22C 109.5 . . ?
H22B C22 H22C 109.5 . . ?

loop_
_geom_bond_atom_site_label_1
_geom_bond_atom_site_label_2
_geom_bond_distance
_geom_bond_site_symmetry_2
_geom_bond_publ_flag
Pt1 N4 2.049(6) . ?
Pt1 N1 2.049(6) . ?
Pt1 Cl2 2.3086(17) . ?
Pt1 Cl3 2.319(2) . ?
Pt1 Sb1 2.8163(6) . ?
Sb1 C1 2.152(8) . ?
Sb1 C12 2.172(7) . ?
Sb1 Cl1 2.515(2) . ?
N1 C7 1.351(9) . ?
N1 C2 1.424(9) . ?
C1 C2 1.408(10) . ?
C1 C6 1.401(11) . ?
N2 C7 1.342(9) . ?
N2 C9 1.452(10) . ?
N2 C8 1.462(10) . ?
C2 C3 1.396(11) . ?
N3 C7 1.339(10) . ?
N3 C11 1.457(9) . ?
N3 C10 1.478(9) . ?
C3 C4 1.398(12) . ?
C3 H3 0.9500 . ?
N4 C18 1.347(10) . ?
N4 C13 1.434(9) . ?
C4 C5 1.374(13) . ?
C4 H4 0.9500 . ?
N5 C18 1.348(10) . ?
N5 C19 1.452(11) . ?
N5 C20 1.465(10) . ?
C5 C6 1.391(12) . ?
C5 H5 0.9500 . ?
C6 H6 0.9500 . ?
N6 C18 1.351(10) . ?
N6 C22 1.433(10) . ?
N6 C21 1.475(9) . ?
C8 H8A 0.9800 . ?
C8 H8B 0.9800 . ?
C8 H8C 0.9800 . ?
C9 H9A 0.9800 . ?
C9 H9B 0.9800 . ?
C9 H9C 0.9800 . ?
C10 H10A 0.9800 . ?
C10 H10B 0.9800 . ?
C10 H10C 0.9800 . ?
C11 H11A 0.9800 . ?
C11 H11B 0.9800 . ?
C11 H11C 0.9800 . ?
C12 C17 1.387(10) . ?
C12 C13 1.412(10) . ?
C13 C14 1.395(10) . ?
C14 C15 1.379(11) . ?
C14 H14 0.9500 . ?
C15 C16 1.372(11) . ?
C15 H15 0.9500 . ?
C16 C17 1.389(10) . ?
C16 H16 0.9500 . ?
C17 H17 0.9500 . ?
C19 H19A 0.9800 . ?
C19 H19B 0.9800 . ?
C19 H19C 0.9800 . ?
C20 H20A 0.9800 . ?
C20 H20B 0.9800 . ?
C20 H20C 0.9800 . ?
C21 H21A 0.9800 . ?
C21 H21B 0.9800 . ?
C21 H21C 0.9800 . ?
C22 H22A 0.9800 . ?
C22 H22B 0.9800 . ?
C22 H22C 0.9800 . ?
